data_4347520
loop_
_publ_author_name
'Marmier, Mathieu'
'Wise, Matthew D.'
'Holstein, Julian J.'
'Pattison, Philip'
'Schenk, Kurt'
'Solari, Euro'
'Scopelliti, Rosario'
'Severin, Kay'

_publ_section_title
;
 Carboxylic Acid Functionalized Clathrochelate Complexes: Large, Robust,
 and Easy-to-Access Metalloligands.
;
_journal_issue 8
_journal_name_full 'Inorganic chemistry'
_journal_page_first 4006
_journal_page_last 4015
_journal_paper_doi 10.1021/acs.inorgchem.6b00276
_journal_volume 55
_journal_year 2016
_chemical_formula_moiety '3(C50 H47 B6 Co6 N6 O13) (O2 ZN4)'
_chemical_formula_sum 'C150 H141 B6 Co6 N18 O41 Zn4'
_chemical_formula_weight 3531.72
_space_group_crystal_system trigonal
_space_group_IT_number 166
_space_group_name_Hall '-R 3 2"'
_space_group_name_H-M_alt 'R -3 m :H'
_atom_sites_solution_hydrogens geom
_audit_creation_method SHELXL-2014/7
_cell_angle_alpha 90
_cell_angle_beta 90
_cell_angle_gamma 120
_cell_formula_units_Z 6
_cell_length_a 31.837(8)
_cell_length_b 31.837(8)
_cell_length_c 62.41(2)
_cell_measurement_reflns_used 36
_cell_measurement_temperature 100(2)
_cell_measurement_theta_max 15
_cell_measurement_theta_min 3
_cell_volume 54783(3)
_computing_cell_refinement 'Dirax/lsq (Duisenberg & Schreurs, 1989-2000)'
_computing_data_collection 'Collect (Bruker AXS BV, 1997-2004)'
_computing_data_reduction 'EvalCCD (Duisenberg & Schreurs, 1990-2000)'
_computing_molecular_graphics 'shelXle (Huebschle, 2014)'
_computing_publication_material 'enCIFer 1.3, CCDC, 2008'
_computing_structure_refinement 'SHELXL-2014/7 (Sheldrick, 2014)'
_computing_structure_solution 'SHELXT 2014/4 (Sheldrick, 2014)'
_diffrn_ambient_temperature 100(2)
_diffrn_measured_fraction_theta_full 0.995
_diffrn_measured_fraction_theta_max 0.995
_diffrn_measurement_device_type 'Bruker APEX II CCD'
_diffrn_measurement_method 'phi and omega scans'
_diffrn_radiation_monochromator graphite
_diffrn_radiation_source 'fine-focus sealed tube'
_diffrn_radiation_type MoK\a
_diffrn_radiation_wavelength 0.71073
_diffrn_reflns_av_R_equivalents 0.2496
_diffrn_reflns_av_unetI/netI 0.1000
_diffrn_reflns_Laue_measured_fraction_full 0.995
_diffrn_reflns_Laue_measured_fraction_max 0.995
_diffrn_reflns_limit_h_max 24
_diffrn_reflns_limit_h_min -23
_diffrn_reflns_limit_k_max 24
_diffrn_reflns_limit_k_min -24
_diffrn_reflns_limit_l_max 48
_diffrn_reflns_limit_l_min -48
_diffrn_reflns_number 33033
_diffrn_reflns_point_group_measured_fraction_full 0.995
_diffrn_reflns_point_group_measured_fraction_max 0.995
_diffrn_reflns_theta_full 15.872
_diffrn_reflns_theta_max 15.872
_diffrn_reflns_theta_min 1.279
_exptl_absorpt_coefficient_mu 0.559
_exptl_absorpt_correction_T_max 0.6979
_exptl_absorpt_correction_T_min 0.4316
_exptl_absorpt_correction_type multi-scan
_exptl_absorpt_process_details 'SADABS 2008, Bruker AXS, 2008'
_exptl_crystal_colour orange
_exptl_crystal_density_diffrn 0.642
_exptl_crystal_description prism
_exptl_crystal_F_000 10842
_exptl_crystal_size_max 0.297
_exptl_crystal_size_mid 0.269
_exptl_crystal_size_min 0.150
_refine_diff_density_max 0.610
_refine_diff_density_min -0.694
_refine_diff_density_rms 0.095
_refine_ls_extinction_method none
_refine_ls_goodness_of_fit_ref 1.305
_refine_ls_hydrogen_treatment constr
_refine_ls_matrix_type full
_refine_ls_number_parameters 452
_refine_ls_number_reflns 3173
_refine_ls_number_restraints 1447
_refine_ls_restrained_S_all 1.150
_refine_ls_R_factor_all 0.1677
_refine_ls_R_factor_gt 0.1038
_refine_ls_shift/su_max 0.000
_refine_ls_shift/su_mean 0.000
_refine_ls_structure_factor_coef Fsqd
_refine_ls_weighting_details 'w=1/[\s^2^(Fo^2^)+(0.2000P)^2^] where P=(Fo^2^+2Fc^2^)/3'
_refine_ls_weighting_scheme calc
_refine_ls_wR_factor_gt 0.2752
_refine_ls_wR_factor_ref 0.3461
_reflns_Friedel_coverage 0.000
_reflns_number_gt 1786
_reflns_number_total 3173
_reflns_threshold_expression 'I > 2\s(I)'
_cod_data_source_file ic6b00276_si_006.cif
_cod_data_source_block mof18
_cod_original_cell_volume 54787(34)
_cod_database_code 4347520
_shelx_shelxl_version_number 2014/7
_shelx_space_group_comment
;
The symmetry employed for this shelxl refinement is uniquely defined
by the following loop, which should always be used as a source of
symmetry information in preference to the above space-group names.
They are only intended as comments.
;
_shelx_estimated_absorpt_t_min 0.852
_shelx_estimated_absorpt_t_max 0.921
_computing_refinement_gui 'shelXle (Huebschle, 2014)'
_computing_ligand_restraints 'Grade Web Server, http://grade.globalphasing.org'
_computing_molecular_model 'DSR (Kratzert, 2015)'

loop_
_space_group_symop_operation_xyz
'x, y, z'
'-y, x-y, z'
'-x+y, -x, z'
'y, x, -z'
'x-y, -y, -z'
'-x, -x+y, -z'
'x+2/3, y+1/3, z+1/3'
'-y+2/3, x-y+1/3, z+1/3'
'-x+y+2/3, -x+1/3, z+1/3'
'y+2/3, x+1/3, -z+1/3'
'x-y+2/3, -y+1/3, -z+1/3'
'-x+2/3, -x+y+1/3, -z+1/3'
'x+1/3, y+2/3, z+2/3'
'-y+1/3, x-y+2/3, z+2/3'
'-x+y+1/3, -x+2/3, z+2/3'
'y+1/3, x+2/3, -z+2/3'
'x-y+1/3, -y+2/3, -z+2/3'
'-x+1/3, -x+y+2/3, -z+2/3'
'-x, -y, -z'
'y, -x+y, -z'
'x-y, x, -z'
'-y, -x, z'
'-x+y, y, z'
'x, x-y, z'
'-x+2/3, -y+1/3, -z+1/3'
'y+2/3, -x+y+1/3, -z+1/3'
'x-y+2/3, x+1/3, -z+1/3'
'-y+2/3, -x+1/3, z+1/3'
'-x+y+2/3, y+1/3, z+1/3'
'x+2/3, x-y+1/3, z+1/3'
'-x+1/3, -y+2/3, -z+2/3'
'y+1/3, -x+y+2/3, -z+2/3'
'x-y+1/3, x+2/3, -z+2/3'
'-y+1/3, -x+2/3, z+2/3'
'-x+y+1/3, y+2/3, z+2/3'
'x+1/3, x-y+2/3, z+2/3'

loop_
_atom_site_label
_atom_site_type_symbol
_atom_site_fract_x
_atom_site_fract_y
_atom_site_fract_z
_atom_site_U_iso_or_equiv
_atom_site_adp_type
_atom_site_occupancy
_atom_site_site_symmetry_order
_atom_site_calc_flag
_atom_site_refinement_flags_posn
_atom_site_refinement_flags_adp
_atom_site_refinement_flags_occupancy
_atom_site_disorder_assembly
_atom_site_disorder_group
Co1_1 Co 0.29622(17) 0.14811(8) 0.26527(7) 0.0843(19) Uani 1 2 d S T P A .
Co2_1 Co 0.35913(15) 0.17957(7) 0.30373(6) 0.0720(18) Uani 1 2 d S T P A .
Zn3_2 Zn 0.6667 0.3333 0.41591(10) 0.119(3) Uani 1 6 d S T P . .
Zn4_2 Zn 0.59976(13) 0.29988(7) 0.45668(5) 0.0619(15) Uani 1 2 d S T P . .
C1_3 C 0.4583(7) 0.2244(9) 0.3637(3) 0.103(7) Uani 0.5 1 d D U P A -1
C2_3 C 0.4449(7) 0.2334(13) 0.3838(3) 0.103(9) Uani 0.5 1 d D U P A -1
H2_3 H 0.4131 0.2284 0.3856 0.123 Uiso 0.5 1 calc R U P A -1
C3_3 C 0.4765(8) 0.2494(12) 0.4010(3) 0.103(9) Uani 0.5 1 d D U P A -1
H3_3 H 0.4655 0.2537 0.4146 0.124 Uiso 0.5 1 calc R U P A -1
C4_3 C 0.5234(8) 0.2592(9) 0.3989(3) 0.113(8) Uani 0.5 1 d D U P A -1
C5_3 C 0.5373(8) 0.2477(11) 0.3794(4) 0.118(9) Uani 0.5 1 d D U P A -1
H5_3 H 0.5688 0.2520 0.3778 0.142 Uiso 0.5 1 calc R U P A -1
C6_3 C 0.5046(8) 0.2300(11) 0.3625(3) 0.113(8) Uani 0.5 1 d D U P A -1
H6_3 H 0.5141 0.2214 0.3496 0.136 Uiso 0.5 1 calc R U P A -1
B7_3 B 0.4242(9) 0.2121(4) 0.3432(3) 0.100(6) Uani 1 2 d DS TU P . .
O8_3 O 0.3747(7) 0.1874(4) 0.3512(3) 0.121(6) Uani 1 2 d DS TU P A .
N9_3 N 0.3382(7) 0.1691(4) 0.3362(4) 0.130(8) Uani 1 2 d DS TU P . .
C10_3 C 0.2963(7) 0.1482(4) 0.3447(4) 0.145(9) Uani 1 2 d DS TU P A .
H10_3 H 0.2948 0.1474 0.3599 0.174 Uiso 1 2 calc R U P . .
C11_3 C 0.2508(6) 0.1254(3) 0.3331(3) 0.170(8) Uani 1 2 d DS TU P . .
C12_3 C 0.2473(7) 0.1236(4) 0.3101(3) 0.156(8) Uani 1 2 d DS TU P A .
C13_3 C 0.1997(7) 0.0998(4) 0.3007(3) 0.185(9) Uani 1 2 d DS TU P . .
C14_3 C 0.1589(7) 0.0794(4) 0.3142(3) 0.224(10) Uani 1 2 d DS TU P A .
H14_3 H 0.1275 0.0638 0.3079 0.269 Uiso 1 2 calc R U P . .
C15_3 C 0.1627(7) 0.0813(3) 0.3363(3) 0.232(10) Uani 1 2 d DS TU P . .
C16_3 C 0.2084(7) 0.1042(4) 0.3456(3) 0.207(10) Uani 1 2 d DS TU P A .
H16_3 H 0.2111 0.1055 0.3608 0.249 Uiso 1 2 calc R U P . .
C17_3 C 0.1900(9) 0.0950(4) 0.2779(3) 0.164(9) Uani 1 2 d DS TU P A .
H17_3 H 0.1571 0.0785 0.2735 0.197 Uiso 1 2 calc R U P . .
N18_3 N 0.2222(9) 0.1111(4) 0.2635(3) 0.135(8) Uani 1 2 d DS TU P . .
O19_3 O 0.1991(8) 0.0995(4) 0.2435(3) 0.132(6) Uani 1 2 d DS TU P A .
B20_3 B 0.2304(11) 0.1152(5) 0.2253(4) 0.125(6) Uani 1 2 d DS TU P . .
O21_3 O 0.4366(5) 0.1803(6) 0.3315(2) 0.099(4) Uani 1 1 d D U . . .
N22_3 N 0.4086(6) 0.1586(6) 0.3127(2) 0.095(5) Uani 1 1 d D U . . .
C23_3 C 0.4185(7) 0.1272(6) 0.3055(3) 0.107(6) Uani 1 1 d D U . . .
H23_3 H 0.4419 0.1227 0.3131 0.128 Uiso 1 1 calc R U . . .
C24_3 C 0.3966(6) 0.0975(6) 0.2866(2) 0.120(6) Uani 1 1 d D U . . .
C25_3 C 0.3630(6) 0.1033(6) 0.2733(3) 0.116(5) Uani 1 1 d D U . . .
C26_3 C 0.3441(6) 0.0720(7) 0.2550(3) 0.141(6) Uani 1 1 d D U . . .
C27_3 C 0.3570(8) 0.0364(7) 0.2509(3) 0.167(7) Uani 1 1 d D U . . .
H27_3 H 0.3435 0.0157 0.2389 0.200 Uiso 1 1 calc R U . . .
C28_3 C 0.3891(7) 0.0310(6) 0.2643(3) 0.174(7) Uani 1 1 d D U . . .
C29_3 C 0.4077(8) 0.0611(7) 0.2819(3) 0.151(7) Uani 1 1 d D U . . .
H29_3 H 0.4290 0.0569 0.2912 0.182 Uiso 1 1 calc R U . . .
C30_3 C 0.3107(7) 0.0742(8) 0.2399(3) 0.136(7) Uani 1 1 d D U . . .
H30_3 H 0.3012 0.0530 0.2279 0.164 Uiso 1 1 calc R U . . .
N31_3 N 0.2933(7) 0.1022(8) 0.2414(3) 0.129(6) Uani 1 1 d D U . . .
O32_3 O 0.2614(6) 0.0932(7) 0.2239(3) 0.144(5) Uani 1 1 d D U . . .
C45_3 C 0.1975(12) 0.0988(6) 0.2042(4) 0.126(7) Uani 1 2 d DS TU P A .
C46_3 C 0.1822(8) 0.1275(6) 0.1938(3) 0.119(7) Uani 1 1 d D U . . .
H46_3 H 0.1938 0.1595 0.1989 0.142 Uiso 1 1 calc R U . A .
C47_3 C 0.1513(7) 0.1122(6) 0.1764(3) 0.110(7) Uani 1 1 d D U . . .
H47_3 H 0.1415 0.1334 0.1705 0.132 Uiso 1 1 calc R U . . .
C48_3 C 0.1343(9) 0.0672(4) 0.1675(3) 0.086(7) Uani 1 2 d DS TU P . .
C4A_3 C 0.5590(8) 0.2795(4) 0.4171(3) 0.137(8) Uani 1 2 d DS TU P . .
O4B_3 O 0.6034(8) 0.3017(4) 0.4112(4) 0.202(10) Uani 1 2 d DS TU P A .
O4C_3 O 0.5460(7) 0.2730(4) 0.4356(3) 0.108(7) Uani 1 2 d DS TU P A .
O12A_3 O 0.2849(7) 0.1424(4) 0.2983(3) 0.121(8) Uani 1 2 d DS TU P . .
O25A_3 O 0.3511(5) 0.1359(5) 0.2775(2) 0.090(5) Uani 1 1 d D U . . .
C28A_3 C 0.4042(8) -0.0068(8) 0.2590(4) 0.190(8) Uani 1 1 d D U . . .
C48A_3 C 0.1009(9) 0.0504(4) 0.1484(3) 0.072(7) Uani 1 2 d DS TU P . .
O48B_3 O 0.0874(5) 0.0794(5) 0.14149(19) 0.072(4) Uani 1 1 d D U . . .
C15A_3 C 0.1162(8) 0.0562(10) 0.3499(4) 0.252(12) Uani 0.5 1 d D U P A -1
C15B_3 C 0.1268(17) 0.0315(19) 0.3687(7) 0.255(16) Uani 0.5 1 d D U P A -1
H15D_3 H 0.1344 0.0073 0.3631 0.383 Uiso 0.5 1 calc R U P A -1
H15E_3 H 0.1545 0.0559 0.3769 0.383 Uiso 0.5 1 calc R U P A -1
H15F_3 H 0.0983 0.0156 0.3780 0.383 Uiso 0.5 1 calc R U P A -1
C15C_3 C 0.0729(12) 0.0172(17) 0.3373(7) 0.255(16) Uani 0.5 1 d D U P A -1
H15G_3 H 0.0800 -0.0081 0.3326 0.382 Uiso 0.5 1 calc R U P A -1
H15H_3 H 0.0440 0.0027 0.3464 0.382 Uiso 0.5 1 calc R U P A -1
H15I_3 H 0.0671 0.0319 0.3247 0.382 Uiso 0.5 1 calc R U P A -1
C28B_3a C 0.3587(12) -0.0549(11) 0.2534(9) 0.195(11) Uani 0.58(2) 1 d D U P B 1
H28A_3a H 0.3410 -0.0496 0.2419 0.293 Uiso 0.58(2) 1 calc R U P B 1
H28B_3a H 0.3682 -0.0783 0.2486 0.293 Uiso 0.58(2) 1 calc R U P B 1
H28C_3a H 0.3379 -0.0676 0.2660 0.293 Uiso 0.58(2) 1 calc R U P B 1
C15D_3 C 0.1039(18) 0.0948(19) 0.3568(9) 0.270(15) Uani 0.5 1 d D U P A -1
H15A_3 H 0.1311 0.1201 0.3650 0.404 Uiso 0.5 1 calc R U P A -1
H15B_3 H 0.0979 0.1091 0.3441 0.404 Uiso 0.5 1 calc R U P A -1
H15C_3 H 0.0748 0.0798 0.3659 0.404 Uiso 0.5 1 calc R U P A -1
C28B_3b C 0.388(3) -0.027(2) 0.2363(6) 0.192(11) Uani 0.42(2) 1 d D U P B 2
H28A_3b H 0.3522 -0.0415 0.2354 0.289 Uiso 0.42(2) 1 calc R U P B 2
H28B_3b H 0.4029 -0.0001 0.2260 0.289 Uiso 0.42(2) 1 calc R U P B 2
H28C_3b H 0.3969 -0.0510 0.2332 0.289 Uiso 0.42(2) 1 calc R U P B 2
C28C_3a C 0.4388(16) 0.0139(16) 0.2397(7) 0.190(11) Uani 0.58(2) 1 d D U P B 1
H28G_3a H 0.4223 0.0199 0.2279 0.286 Uiso 0.58(2) 1 calc R U P B 1
H28H_3a H 0.4676 0.0445 0.2439 0.286 Uiso 0.58(2) 1 calc R U P B 1
H28I_3a H 0.4486 -0.0094 0.2352 0.286 Uiso 0.58(2) 1 calc R U P B 1
C28C_3b C 0.4594(10) 0.0156(18) 0.2590(13) 0.188(11) Uani 0.42(2) 1 d D U P B 2
H28G_3b H 0.4736 0.0407 0.2480 0.281 Uiso 0.42(2) 1 calc R U P B 2
H28H_3b H 0.4722 0.0301 0.2731 0.281 Uiso 0.42(2) 1 calc R U P B 2
H28I_3b H 0.4676 -0.0097 0.2561 0.281 Uiso 0.42(2) 1 calc R U P B 2
C28D_3a C 0.431(2) -0.0153(19) 0.2768(6) 0.190(11) Uani 0.58(2) 1 d D U P B 1
H28D_3a H 0.4606 0.0154 0.2805 0.285 Uiso 0.58(2) 1 calc R U P B 1
H28E_3a H 0.4106 -0.0280 0.2895 0.285 Uiso 0.58(2) 1 calc R U P B 1
H28F_3a H 0.4409 -0.0387 0.2720 0.285 Uiso 0.58(2) 1 calc R U P B 1
C28D_3b C 0.383(2) -0.0458(17) 0.2764(8) 0.197(11) Uani 0.42(2) 1 d D U P B 2
H28D_3b H 0.3472 -0.0604 0.2765 0.296 Uiso 0.42(2) 1 calc R U P B 2
H28E_3b H 0.3910 -0.0710 0.2734 0.296 Uiso 0.42(2) 1 calc R U P B 2
H28F_3b H 0.3957 -0.0312 0.2904 0.296 Uiso 0.42(2) 1 calc R U P B 2
O1_4 O 0.6667 0.3333 0.4485(5) 0.075(11) Uani 1 6 d S TU P . .
O2_4 O 0.6667 0.3333 0.3819(15) 0.42(5) Uani 1 6 d S TU P . .

loop_
_atom_site_aniso_label
_atom_site_aniso_U_11
_atom_site_aniso_U_22
_atom_site_aniso_U_33
_atom_site_aniso_U_23
_atom_site_aniso_U_13
_atom_site_aniso_U_12
Co1_1 0.082(4) 0.096(3) 0.071(3) -0.0241(15) -0.048(3) 0.0410(19)
Co2_1 0.053(3) 0.094(3) 0.055(3) -0.0117(13) -0.023(3) 0.0267(16)
Zn3_2 0.164(5) 0.164(5) 0.029(5) 0.000 0.000 0.082(3)
Zn4_2 0.079(3) 0.084(2) 0.021(2) -0.0035(10) -0.007(2) 0.0395(15)
C1_3 0.085(10) 0.132(14) 0.071(10) -0.015(8) -0.034(8) 0.039(9)
C2_3 0.087(12) 0.129(19) 0.071(10) -0.015(10) -0.035(9) 0.038(11)
C3_3 0.096(12) 0.123(19) 0.076(11) -0.018(11) -0.041(9) 0.044(11)
C4_3 0.096(12) 0.143(16) 0.088(11) -0.020(9) -0.044(9) 0.050(10)
C5_3 0.091(12) 0.154(19) 0.093(12) -0.026(11) -0.044(9) 0.049(12)
C6_3 0.085(11) 0.148(19) 0.084(12) -0.019(11) -0.037(9) 0.042(11)
B7_3 0.089(9) 0.127(10) 0.072(10) -0.018(4) -0.035(7) 0.044(5)
O8_3 0.088(9) 0.178(13) 0.068(11) -0.017(4) -0.033(7) 0.044(5)
N9_3 0.090(10) 0.195(16) 0.069(13) -0.017(4) -0.035(8) 0.045(5)
C10_3 0.093(10) 0.217(18) 0.085(13) -0.015(4) -0.030(8) 0.046(5)
C11_3 0.094(10) 0.261(17) 0.098(11) -0.017(4) -0.034(8) 0.047(5)
C12_3 0.091(11) 0.231(16) 0.099(10) -0.020(4) -0.039(8) 0.045(6)
C13_3 0.090(11) 0.284(17) 0.116(10) -0.023(4) -0.046(8) 0.045(6)
C14_3 0.098(12) 0.35(2) 0.134(11) -0.016(5) -0.032(9) 0.049(6)
C15_3 0.101(11) 0.37(2) 0.135(12) -0.012(5) -0.024(9) 0.050(6)
C16_3 0.102(11) 0.33(2) 0.118(12) -0.010(5) -0.020(9) 0.051(5)
C17_3 0.098(14) 0.232(18) 0.117(10) -0.028(4) -0.056(8) 0.049(7)
N18_3 0.098(14) 0.173(15) 0.110(10) -0.031(4) -0.061(8) 0.049(7)
O19_3 0.117(13) 0.153(12) 0.114(9) -0.036(4) -0.071(8) 0.058(6)
B20_3 0.123(12) 0.137(10) 0.111(10) -0.037(4) -0.073(8) 0.061(6)
O21_3 0.098(9) 0.123(10) 0.070(8) -0.015(6) -0.042(7) 0.052(7)
N22_3 0.101(11) 0.103(11) 0.075(9) -0.011(7) -0.043(8) 0.047(9)
C23_3 0.102(12) 0.112(12) 0.102(10) -0.031(8) -0.054(9) 0.051(10)
C24_3 0.118(11) 0.141(11) 0.125(10) -0.059(8) -0.077(8) 0.084(9)
C25_3 0.114(11) 0.142(11) 0.115(10) -0.063(8) -0.072(8) 0.082(9)
C26_3 0.153(12) 0.173(12) 0.139(10) -0.093(9) -0.099(9) 0.113(9)
C27_3 0.179(14) 0.192(13) 0.184(13) -0.120(10) -0.125(11) 0.134(11)
C28_3 0.184(13) 0.194(13) 0.202(13) -0.125(10) -0.136(10) 0.137(11)
C29_3 0.149(13) 0.171(13) 0.177(13) -0.098(10) -0.115(10) 0.112(11)
C30_3 0.147(13) 0.169(14) 0.130(12) -0.092(10) -0.097(10) 0.107(10)
N31_3 0.146(12) 0.165(13) 0.113(11) -0.086(10) -0.092(9) 0.106(10)
O32_3 0.142(11) 0.184(12) 0.124(10) -0.066(9) -0.093(8) 0.095(9)
C45_3 0.138(14) 0.127(11) 0.117(11) -0.040(5) -0.080(10) 0.069(7)
C46_3 0.138(14) 0.123(12) 0.106(11) -0.057(8) -0.086(10) 0.074(9)
C47_3 0.129(14) 0.106(11) 0.100(11) -0.045(8) -0.076(10) 0.063(9)
C48_3 0.099(14) 0.092(11) 0.068(12) -0.024(5) -0.048(11) 0.050(7)
C4A_3 0.102(12) 0.177(15) 0.107(12) -0.028(5) -0.057(10) 0.051(6)
O4B_3 0.102(12) 0.29(2) 0.149(15) -0.026(5) -0.051(11) 0.051(6)
O4C_3 0.100(13) 0.116(12) 0.104(12) -0.032(5) -0.065(10) 0.050(7)
O12A_3 0.087(12) 0.159(15) 0.093(12) -0.020(5) -0.040(9) 0.043(6)
O25A_3 0.079(10) 0.120(11) 0.081(9) -0.038(8) -0.043(8) 0.057(9)
C28A_3 0.203(16) 0.199(14) 0.228(16) -0.130(12) -0.138(12) 0.147(13)
C48A_3 0.082(13) 0.082(10) 0.051(12) -0.014(5) -0.028(10) 0.041(7)
O48B_3 0.075(10) 0.069(10) 0.057(8) -0.004(7) -0.027(7) 0.025(7)
C15A_3 0.116(13) 0.39(3) 0.159(15) -0.004(12) -0.004(12) 0.055(10)
C15B_3 0.12(3) 0.38(3) 0.16(2) 0.003(16) -0.002(17) 0.05(2)
C15C_3 0.103(16) 0.39(3) 0.17(2) -0.002(18) -0.003(17) 0.052(14)
C28B_3a 0.207(19) 0.200(16) 0.24(2) -0.137(15) -0.138(16) 0.145(14)
C15D_3 0.14(2) 0.41(3) 0.18(3) -0.006(19) 0.01(2) 0.081(19)
C28B_3b 0.21(2) 0.20(2) 0.227(17) -0.134(14) -0.136(16) 0.146(19)
C28C_3a 0.20(2) 0.21(2) 0.228(19) -0.128(16) -0.133(15) 0.156(16)
C28C_3b 0.204(17) 0.20(2) 0.23(2) -0.135(18) -0.136(14) 0.152(15)
C28D_3a 0.20(2) 0.20(2) 0.23(2) -0.126(16) -0.138(16) 0.147(17)
C28D_3b 0.21(2) 0.201(18) 0.23(2) -0.124(15) -0.138(17) 0.147(17)
O1_4 0.087(16) 0.087(16) 0.05(2) 0.000 0.000 0.044(8)
O2_4 0.50(7) 0.50(7) 0.24(7) 0.000 0.000 0.25(4)

loop_
_atom_type_symbol
_atom_type_description
_atom_type_scat_dispersion_real
_atom_type_scat_dispersion_imag
_atom_type_scat_source
C C 0.0033 0.0016 'International Tables Vol C Tables 4.2.6.8 and 6.1.1.4'
H H 0.0000 0.0000 'International Tables Vol C Tables 4.2.6.8 and 6.1.1.4'
N N 0.0061 0.0033 'International Tables Vol C Tables 4.2.6.8 and 6.1.1.4'
O O 0.0106 0.0060 'International Tables Vol C Tables 4.2.6.8 and 6.1.1.4'
Co Co 0.3494 0.9721 'International Tables Vol C Tables 4.2.6.8 and 6.1.1.4'
Zn Zn 0.2839 1.4301 'International Tables Vol C Tables 4.2.6.8 and 6.1.1.4'
B B 0.0013 0.0007 'International Tables Vol C Tables 4.2.6.8 and 6.1.1.4'

loop_
_geom_angle_atom_site_label_1
_geom_angle_atom_site_label_2
_geom_angle_atom_site_label_3
_geom_angle
_geom_angle_site_symmetry_1
_geom_angle_site_symmetry_3
N18_3 Co1_1 N31_3 85.6(7) . .
N18_3 Co1_1 N31_3 85.6(7) . 24
N31_3 Co1_1 N31_3 87.0(11) . 24
N18_3 Co1_1 O12A_3 84.4(9) . .
N31_3 Co1_1 O12A_3 135.3(6) . .
N31_3 Co1_1 O12A_3 135.3(6) 24 .
N18_3 Co1_1 O25A_3 137.2(5) . .
N31_3 Co1_1 O25A_3 83.0(6) . .
N31_3 Co1_1 O25A_3 134.5(8) 24 .
O12A_3 Co1_1 O25A_3 75.5(6) . .
N18_3 Co1_1 O25A_3 137.2(5) . 24
N31_3 Co1_1 O25A_3 134.5(8) . 24
N31_3 Co1_1 O25A_3 83.0(6) 24 24
O12A_3 Co1_1 O25A_3 75.5(6) . 24
O25A_3 Co1_1 O25A_3 73.4(8) . 24
N18_3 Co1_1 Co2_1 128.9(6) . .
N31_3 Co1_1 Co2_1 127.6(4) . .
N31_3 Co1_1 Co2_1 127.6(4) 24 .
O12A_3 Co1_1 Co2_1 44.5(6) . .
O25A_3 Co1_1 Co2_1 44.6(4) . .
O25A_3 Co1_1 Co2_1 44.6(4) 24 .
N22_3 Co2_1 N22_3 89.3(9) . 24
N22_3 Co2_1 O12A_3 133.9(5) . .
N22_3 Co2_1 O12A_3 133.9(5) 24 .
N22_3 Co2_1 O25A_3 81.8(6) . .
N22_3 Co2_1 O25A_3 135.3(7) 24 .
O12A_3 Co2_1 O25A_3 76.5(6) . .
N22_3 Co2_1 O25A_3 135.3(7) . 24
N22_3 Co2_1 O25A_3 81.8(6) 24 24
O12A_3 Co2_1 O25A_3 76.5(6) . 24
O25A_3 Co2_1 O25A_3 74.8(8) . 24
N22_3 Co2_1 N9_3 85.3(6) . .
N22_3 Co2_1 N9_3 85.3(6) 24 .
O12A_3 Co2_1 N9_3 83.5(8) . .
O25A_3 Co2_1 N9_3 136.7(5) . .
O25A_3 Co2_1 N9_3 136.7(5) 24 .
N22_3 Co2_1 Co1_1 127.3(4) . .
N22_3 Co2_1 Co1_1 127.3(4) 24 .
O12A_3 Co2_1 Co1_1 44.8(6) . .
O25A_3 Co2_1 Co1_1 45.5(4) . .
O25A_3 Co2_1 Co1_1 45.5(4) 24 .
N9_3 Co2_1 Co1_1 128.3(6) . .
O4B_3 Zn3_2 O4B_3 117.3(5) . 2_655
O4B_3 Zn3_2 O4B_3 117.3(5) . 3_665
O4B_3 Zn3_2 O4B_3 117.3(5) 2_655 3_665
O4B_3 Zn3_2 O1_4 99.5(8) . .
O4B_3 Zn3_2 O1_4 99.5(8) 2_655 .
O4B_3 Zn3_2 O1_4 99.5(8) 3_665 .
O4B_3 Zn3_2 O2_4 80.5(8) . .
O4B_3 Zn3_2 O2_4 80.5(8) 2_655 .
O4B_3 Zn3_2 O2_4 80.5(8) 3_665 .
O1_4 Zn3_2 O2_4 180.000(18) . .
O4B_3 Zn3_2 Zn4_2 115.0(7) . 2_655
O4B_3 Zn3_2 Zn4_2 63.6(8) 2_655 2_655
O4B_3 Zn3_2 Zn4_2 115.0(7) 3_665 2_655
O1_4 Zn3_2 Zn4_2 35.94(9) . 2_655
O2_4 Zn3_2 Zn4_2 144.06(9) . 2_655
O4B_3 Zn3_2 Zn4_2 115.0(7) . 3_665
O4B_3 Zn3_2 Zn4_2 115.0(7) 2_655 3_665
O4B_3 Zn3_2 Zn4_2 63.6(8) 3_665 3_665
O1_4 Zn3_2 Zn4_2 35.95(9) . 3_665
O2_4 Zn3_2 Zn4_2 144.05(9) . 3_665
Zn4_2 Zn3_2 Zn4_2 61.11(15) 2_655 3_665
O4B_3 Zn3_2 Zn4_2 63.5(8) . .
O4B_3 Zn3_2 Zn4_2 115.0(7) 2_655 .
O4B_3 Zn3_2 Zn4_2 115.0(7) 3_665 .
O1_4 Zn3_2 Zn4_2 35.94(9) . .
O2_4 Zn3_2 Zn4_2 144.06(9) . .
Zn4_2 Zn3_2 Zn4_2 61.11(15) 2_655 .
Zn4_2 Zn3_2 Zn4_2 61.11(15) 3_665 .
O1_4 Zn4_2 O48B_3 109.2(6) . 8
O1_4 Zn4_2 O48B_3 109.2(6) . 28
O48B_3 Zn4_2 O48B_3 104.1(8) 8 28
O1_4 Zn4_2 O4C_3 123.0(11) . .
O48B_3 Zn4_2 O4C_3 104.8(5) 8 .
O48B_3 Zn4_2 O4C_3 104.8(5) 28 .
O1_4 Zn4_2 Zn3_2 38.6(9) . .
O48B_3 Zn4_2 Zn3_2 125.6(4) 8 .
O48B_3 Zn4_2 Zn3_2 125.6(4) 28 .
O4C_3 Zn4_2 Zn3_2 84.4(6) . .
C6_3 C1_3 C2_3 115.7(10) . .
C6_3 C1_3 B7_3 122.2(12) . .
C2_3 C1_3 B7_3 121.9(12) . .
C3_3 C2_3 C1_3 122.1(11) . .
C3_3 C2_3 H2_3 118.9 . .
C1_3 C2_3 H2_3 118.9 . .
C4_3 C3_3 C2_3 121.0(11) . .
C4_3 C3_3 H3_3 119.5 . .
C2_3 C3_3 H3_3 119.5 . .
C3_3 C4_3 C5_3 118.4(10) . .
C3_3 C4_3 C4A_3 121.7(13) . .
C5_3 C4_3 C4A_3 119.8(13) . .
C6_3 C5_3 C4_3 119.6(11) . .
C6_3 C5_3 H5_3 120.2 . .
C4_3 C5_3 H5_3 120.2 . .
C5_3 C6_3 C1_3 122.7(11) . .
C5_3 C6_3 H6_3 118.6 . .
C1_3 C6_3 H6_3 118.6 . .
O8_3 B7_3 O21_3 113.1(12) . .
O8_3 B7_3 O21_3 113.1(12) . 24
O21_3 B7_3 O21_3 113(2) . 24
O8_3 B7_3 C1_3 106.1(15) . .
O21_3 B7_3 C1_3 100.8(12) . .
O21_3 B7_3 C1_3 110.1(15) 24 .
N9_3 O8_3 B7_3 117.1(17) . .
C10_3 N9_3 O8_3 112.6(19) . .
C10_3 N9_3 Co2_1 130.4(16) . .
O8_3 N9_3 Co2_1 117.0(15) . .
N9_3 C10_3 C11_3 125.6(17) . .
N9_3 C10_3 H10_3 117.2 . .
C11_3 C10_3 H10_3 117.2 . .
C16_3 C11_3 C12_3 119.8(12) . .
C16_3 C11_3 C10_3 116.5(13) . .
C12_3 C11_3 C10_3 123.7(12) . .
O12A_3 C12_3 C13_3 120.6(15) . .
O12A_3 C12_3 C11_3 121.6(15) . .
C13_3 C12_3 C11_3 117.9(13) . .
C14_3 C13_3 C12_3 119.2(12) . .
C14_3 C13_3 C17_3 116.1(13) . .
C12_3 C13_3 C17_3 124.7(12) . .
C15_3 C14_3 C13_3 122.4(12) . .
C15_3 C14_3 H14_3 118.8 . .
C13_3 C14_3 H14_3 118.8 . .
C14_3 C15_3 C16_3 119.0(12) . .
C14_3 C15_3 C15A_3 119.2(13) . .
C16_3 C15_3 C15A_3 121.8(13) . .
C15_3 C16_3 C11_3 121.6(12) . .
C15_3 C16_3 H16_3 119.2 . .
C11_3 C16_3 H16_3 119.2 . .
N18_3 C17_3 C13_3 124.6(17) . .
N18_3 C17_3 H17_3 117.7 . .
C13_3 C17_3 H17_3 117.7 . .
C17_3 N18_3 O19_3 108(2) . .
C17_3 N18_3 Co1_1 131.7(16) . .
O19_3 N18_3 Co1_1 120.1(16) . .
N18_3 O19_3 B20_3 115.8(19) . .
O19_3 B20_3 O32_3 113.4(14) . 24
O19_3 B20_3 O32_3 113.4(14) . .
O32_3 B20_3 O32_3 109(3) 24 .
O19_3 B20_3 C45_3 108(2) . .
O32_3 B20_3 C45_3 106.4(14) 24 .
O32_3 B20_3 C45_3 106.4(14) . .
N22_3 O21_3 B7_3 115.5(13) . .
C23_3 N22_3 O21_3 109.3(14) . .
C23_3 N22_3 Co2_1 133.2(13) . .
O21_3 N22_3 Co2_1 117.3(11) . .
N22_3 C23_3 C24_3 124.7(14) . .
N22_3 C23_3 H23_3 117.6 . .
C24_3 C23_3 H23_3 117.6 . .
C29_3 C24_3 C25_3 119.6(11) . .
C29_3 C24_3 C23_3 118.0(12) . .
C25_3 C24_3 C23_3 122.4(11) . .
O25A_3 C25_3 C26_3 121.9(12) . .
O25A_3 C25_3 C24_3 121.1(12) . .
C26_3 C25_3 C24_3 117.0(11) . .
C27_3 C26_3 C25_3 120.8(11) . .
C27_3 C26_3 C30_3 116.1(12) . .
C25_3 C26_3 C30_3 123.1(11) . .
C28_3 C27_3 C26_3 121.3(11) . .
C28_3 C27_3 H27_3 119.3 . .
C26_3 C27_3 H27_3 119.3 . .
C29_3 C28_3 C27_3 118.5(11) . .
C29_3 C28_3 C28A_3 121.2(11) . .
C27_3 C28_3 C28A_3 120.3(11) . .
C28_3 C29_3 C24_3 122.8(11) . .
C28_3 C29_3 H29_3 118.6 . .
C24_3 C29_3 H29_3 118.6 . .
N31_3 C30_3 C26_3 125.4(15) . .
N31_3 C30_3 H30_3 117.3 . .
C26_3 C30_3 H30_3 117.3 . .
C30_3 N31_3 O32_3 108.9(15) . .
C30_3 N31_3 Co1_1 132.2(13) . .
O32_3 N31_3 Co1_1 118.3(11) . .
N31_3 O32_3 B20_3 116.2(15) . .
C46_3 C45_3 C46_3 112.4(16) . 24
C46_3 C45_3 B20_3 123.8(8) . .
C46_3 C45_3 B20_3 123.8(8) 24 .
C47_3 C46_3 C45_3 123.9(13) . .
C47_3 C46_3 H46_3 118.1 . .
C45_3 C46_3 H46_3 118.1 . .
C48_3 C47_3 C46_3 121.7(13) . .
C48_3 C47_3 H47_3 119.2 . .
C46_3 C47_3 H47_3 119.2 . .
C47_3 C48_3 C47_3 116.1(16) 24 .
C47_3 C48_3 C48A_3 121.9(8) 24 .
C47_3 C48_3 C48A_3 121.9(8) . .
O4C_3 C4A_3 O4B_3 123.8(18) . .
O4C_3 C4A_3 C4_3 121.8(16) . .
O4B_3 C4A_3 C4_3 114.4(16) . .
C4A_3 O4B_3 Zn3_2 154.0(19) . .
C4A_3 O4C_3 Zn4_2 114.3(15) . .
C12_3 O12A_3 Co2_1 135.2(15) . .
C12_3 O12A_3 Co1_1 134.0(15) . .
Co2_1 O12A_3 Co1_1 90.7(8) . .
C25_3 O25A_3 Co2_1 135.1(11) . .
C25_3 O25A_3 Co1_1 132.3(11) . .
Co2_1 O25A_3 Co1_1 89.9(5) . .
C28C_3b C28A_3 C28D_3b 109(2) . .
C28C_3b C28A_3 C28B_3b 106(2) . .
C28D_3b C28A_3 C28B_3b 113(2) . .
C28D_3a C28A_3 C28B_3a 109(2) . .
C28D_3a C28A_3 C28_3 114.5(17) . .
C28C_3b C28A_3 C28_3 111.7(18) . .
C28D_3b C28A_3 C28_3 107.2(18) . .
C28B_3b C28A_3 C28_3 110.0(18) . .
C28B_3a C28A_3 C28_3 108.9(16) . .
C28D_3a C28A_3 C28C_3a 107.3(19) . .
C28B_3a C28A_3 C28C_3a 111.4(19) . .
C28_3 C28A_3 C28C_3a 105.6(16) . .
O48B_3 C48A_3 O48B_3 126.8(19) 24 .
O48B_3 C48A_3 C48_3 116.6(9) 24 .
O48B_3 C48A_3 C48_3 116.6(9) . .
C48A_3 O48B_3 Zn4_2 129.7(13) . 15_554
C15D_3 C15A_3 C15C_3 108(2) . .
C15D_3 C15A_3 C15_3 107.7(19) . .
C15C_3 C15A_3 C15_3 112.2(18) . .
C15D_3 C15A_3 C15B_3 114(2) . .
C15C_3 C15A_3 C15B_3 108(2) . .
C15_3 C15A_3 C15B_3 106.6(18) . .
C15A_3 C15B_3 H15D_3 109.5 . .
C15A_3 C15B_3 H15E_3 109.5 . .
H15D_3 C15B_3 H15E_3 109.5 . .
C15A_3 C15B_3 H15F_3 109.5 . .
H15D_3 C15B_3 H15F_3 109.5 . .
H15E_3 C15B_3 H15F_3 109.5 . .
C15A_3 C15C_3 H15G_3 109.5 . .
C15A_3 C15C_3 H15H_3 109.5 . .
H15G_3 C15C_3 H15H_3 109.5 . .
C15A_3 C15C_3 H15I_3 109.5 . .
H15G_3 C15C_3 H15I_3 109.5 . .
H15H_3 C15C_3 H15I_3 109.5 . .
C28A_3 C28B_3a H28A_3a 109.5 . .
C28A_3 C28B_3a H28B_3a 109.5 . .
H28A_3a C28B_3a H28B_3a 109.5 . .
C28A_3 C28B_3a H28C_3a 109.5 . .
H28A_3a C28B_3a H28C_3a 109.5 . .
H28B_3a C28B_3a H28C_3a 109.5 . .
C15A_3 C15D_3 H15A_3 109.5 . .
C15A_3 C15D_3 H15B_3 109.5 . .
H15A_3 C15D_3 H15B_3 109.5 . .
C15A_3 C15D_3 H15C_3 109.5 . .
H15A_3 C15D_3 H15C_3 109.5 . .
H15B_3 C15D_3 H15C_3 109.5 . .
C28A_3 C28B_3b H28A_3b 109.5 . .
C28A_3 C28B_3b H28B_3b 109.5 . .
H28A_3b C28B_3b H28B_3b 109.5 . .
C28A_3 C28B_3b H28C_3b 109.5 . .
H28A_3b C28B_3b H28C_3b 109.5 . .
H28B_3b C28B_3b H28C_3b 109.5 . .
C28A_3 C28C_3a H28G_3a 109.5 . .
C28A_3 C28C_3a H28H_3a 109.5 . .
H28G_3a C28C_3a H28H_3a 109.5 . .
C28A_3 C28C_3a H28I_3a 109.5 . .
H28G_3a C28C_3a H28I_3a 109.5 . .
H28H_3a C28C_3a H28I_3a 109.5 . .
C28A_3 C28C_3b H28G_3b 109.5 . .
C28A_3 C28C_3b H28H_3b 109.5 . .
H28G_3b C28C_3b H28H_3b 109.5 . .
C28A_3 C28C_3b H28I_3b 109.5 . .
H28G_3b C28C_3b H28I_3b 109.5 . .
H28H_3b C28C_3b H28I_3b 109.5 . .
C28A_3 C28D_3a H28D_3a 109.5 . .
C28A_3 C28D_3a H28E_3a 109.5 . .
H28D_3a C28D_3a H28E_3a 109.5 . .
C28A_3 C28D_3a H28F_3a 109.5 . .
H28D_3a C28D_3a H28F_3a 109.5 . .
H28E_3a C28D_3a H28F_3a 109.5 . .
C28A_3 C28D_3b H28D_3b 109.5 . .
C28A_3 C28D_3b H28E_3b 109.5 . .
H28D_3b C28D_3b H28E_3b 109.5 . .
C28A_3 C28D_3b H28F_3b 109.5 . .
H28D_3b C28D_3b H28F_3b 109.5 . .
H28E_3b C28D_3b H28F_3b 109.5 . .
Zn4_2 O1_4 Zn4_2 113.2(7) 2_655 3_665
Zn4_2 O1_4 Zn4_2 113.2(7) 2_655 .
Zn4_2 O1_4 Zn4_2 113.2(7) 3_665 .
Zn4_2 O1_4 Zn3_2 105.4(9) 2_655 .
Zn4_2 O1_4 Zn3_2 105.4(9) 3_665 .
Zn4_2 O1_4 Zn3_2 105.4(9) . .

loop_
_geom_bond_atom_site_label_1
_geom_bond_atom_site_label_2
_geom_bond_distance
_geom_bond_site_symmetry_2
Co1_1 N18_3 2.04(3) .
Co1_1 N31_3 2.058(17) .
Co1_1 N31_3 2.058(17) 24
Co1_1 O12A_3 2.09(2) .
Co1_1 O25A_3 2.114(13) .
Co1_1 O25A_3 2.114(13) 24
Co1_1 Co2_1 2.961(6) .
Co2_1 N22_3 2.073(17) .
Co2_1 N22_3 2.073(17) 24
Co2_1 O12A_3 2.08(2) .
Co2_1 O25A_3 2.079(14) .
Co2_1 O25A_3 2.079(14) 24
Co2_1 N9_3 2.11(2) .
Zn3_2 O4B_3 1.77(2) .
Zn3_2 O4B_3 1.77(2) 2_655
Zn3_2 O4B_3 1.77(2) 3_665
Zn3_2 O1_4 2.04(3) .
Zn3_2 O2_4 2.12(9) .
Zn3_2 Zn4_2 3.143(6) 2_655
Zn3_2 Zn4_2 3.143(6) 3_665
Zn3_2 Zn4_2 3.143(6) .
Zn4_2 O1_4 1.914(9) .
Zn4_2 O48B_3 1.924(12) 8
Zn4_2 O48B_3 1.924(12) 28
Zn4_2 O4C_3 1.982(18) .
C1_3 C6_3 1.394(9) .
C1_3 C2_3 1.398(9) .
C1_3 B7_3 1.597(9) .
C2_3 C3_3 1.384(9) .
C2_3 H2_3 0.9500 .
C3_3 C4_3 1.372(11) .
C3_3 H3_3 0.9500 .
C4_3 C5_3 1.404(11) .
C4_3 C4A_3 1.504(11) .
C5_3 C6_3 1.385(9) .
C5_3 H5_3 0.9500 .
C6_3 H6_3 0.9500 .
B7_3 O8_3 1.45(2) .
B7_3 O21_3 1.455(17) .
B7_3 O21_3 1.455(17) 24
O8_3 N9_3 1.37(2) .
N9_3 C10_3 1.269(8) .
C10_3 C11_3 1.448(11) .
C10_3 H10_3 0.9500 .
C11_3 C16_3 1.404(10) .
C11_3 C12_3 1.441(12) .
C12_3 O12A_3 1.271(19) .
C12_3 C13_3 1.437(12) .
C13_3 C14_3 1.404(11) .
C13_3 C17_3 1.449(11) .
C14_3 C15_3 1.384(11) .
C14_3 H14_3 0.9500 .
C15_3 C16_3 1.388(11) .
C15_3 C15A_3 1.538(6) .
C16_3 H16_3 0.9500 .
C17_3 N18_3 1.263(8) .
C17_3 H17_3 0.9500 .
N18_3 O19_3 1.40(2) .
O19_3 B20_3 1.43(3) .
B20_3 O32_3 1.470(19) 24
B20_3 O32_3 1.471(19) .
B20_3 C45_3 1.596(9) .
O21_3 N22_3 1.423(16) .
N22_3 C23_3 1.272(7) .
C23_3 C24_3 1.454(11) .
C23_3 H23_3 0.9500 .
C24_3 C29_3 1.405(10) .
C24_3 C25_3 1.437(12) .
C25_3 O25A_3 1.298(16) .
C25_3 C26_3 1.434(12) .
C26_3 C27_3 1.406(10) .
C26_3 C30_3 1.446(11) .
C27_3 C28_3 1.394(10) .
C27_3 H27_3 0.9500 .
C28_3 C29_3 1.381(10) .
C28_3 C28A_3 1.538(6) .
C29_3 H29_3 0.9500 .
C30_3 N31_3 1.266(7) .
C30_3 H30_3 0.9500 .
N31_3 O32_3 1.421(17) .
C45_3 C46_3 1.394(9) .
C45_3 C46_3 1.394(9) 24
C46_3 C47_3 1.377(9) .
C46_3 H46_3 0.9500 .
C47_3 C48_3 1.372(11) .
C47_3 H47_3 0.9500 .
C48_3 C47_3 1.372(11) 24
C48_3 C48A_3 1.510(11) .
C4A_3 O4C_3 1.214(15) .
C4A_3 O4B_3 1.276(17) .
C28A_3 C28D_3a 1.518(16) .
C28A_3 C28C_3b 1.530(17) .
C28A_3 C28D_3b 1.531(17) .
C28A_3 C28B_3b 1.532(17) .
C28A_3 C28B_3a 1.533(16) .
C28A_3 C28C_3a 1.540(17) .
C48A_3 O48B_3 1.272(11) 24
C48A_3 O48B_3 1.273(11) .
O48B_3 Zn4_2 1.924(12) 15_554
C15A_3 C15D_3 1.525(17) .
C15A_3 C15C_3 1.534(17) .
C15A_3 C15B_3 1.541(17) .
C15B_3 H15D_3 0.9800 .
C15B_3 H15E_3 0.9800 .
C15B_3 H15F_3 0.9800 .
C15C_3 H15G_3 0.9800 .
C15C_3 H15H_3 0.9800 .
C15C_3 H15I_3 0.9800 .
C28B_3a H28A_3a 0.9800 .
C28B_3a H28B_3a 0.9800 .
C28B_3a H28C_3a 0.9800 .
C15D_3 H15A_3 0.9800 .
C15D_3 H15B_3 0.9800 .
C15D_3 H15C_3 0.9800 .
C28B_3b H28A_3b 0.9800 .
C28B_3b H28B_3b 0.9800 .
C28B_3b H28C_3b 0.9800 .
C28C_3a H28G_3a 0.9800 .
C28C_3a H28H_3a 0.9800 .
C28C_3a H28I_3a 0.9800 .
C28C_3b H28G_3b 0.9800 .
C28C_3b H28H_3b 0.9800 .
C28C_3b H28I_3b 0.9800 .
C28D_3a H28D_3a 0.9800 .
C28D_3a H28E_3a 0.9800 .
C28D_3a H28F_3a 0.9800 .
C28D_3b H28D_3b 0.9800 .
C28D_3b H28E_3b 0.9800 .
C28D_3b H28F_3b 0.9800 .
O1_4 Zn4_2 1.914(9) 2_655
O1_4 Zn4_2 1.914(9) 3_665
